data_4030480
loop_
_publ_author_name
'Schleid, Thomas'

_publ_section_title
;
 Crystal structures of D-Y2S3 and Y2OS2
;
_journal_name_full 'European Journal of Solid State and Inorganic Chemistry'
_journal_page_first 1015
_journal_page_last 1028
_journal_volume 29
_journal_year 1992
_chemical_formula_sum 'O S2 Y2'
_chemical_formula_weight 257.96
_space_group_IT_number 14
_symmetry_cell_setting monoclinic
_symmetry_Int_Tables_number 14
_symmetry_space_group_name_Hall '-P 2ybc'
_symmetry_space_group_name_H-M 'P 1 21/c 1'
_cell_angle_alpha 90
_cell_angle_beta 99.629(7)
_cell_angle_gamma 90
_cell_formula_units_Z 4
_cell_length_a 8.2554(6)
_cell_length_b 6.8852(5)
_cell_length_c 6.8533(5)
_cell_volume 384.05(5)
_diffrn_ambient_temperature 293
_diffrn_radiation_probe x-ray
_diffrn_radiation_type MoK\a
_diffrn_radiation_wavelength 0.71069
_exptl_absorpt_coefficient_mu 31.056
_exptl_crystal_density_diffrn 4.462
_exptl_crystal_F_000 472
_refine_ls_number_reflns 1321
_refine_ls_R_factor_gt 0.031
_refine_ls_wR_factor_gt 0.029
_cod_data_source_file EJSSIC-1992-29-1015-1028-2.cif
_cod_data_source_block Y2OS2
_cod_original_sg_symbol_H-M 'P 21/c'
_cod_database_code 4030480

loop_
_symmetry_equiv_pos_site_id
_symmetry_equiv_pos_as_xyz
1 x,y,z
2 -x,1/2+y,1/2-z
3 -x,-y,-z
4 x,1/2-y,1/2+z

loop_
_atom_site_aniso_label
_atom_site_aniso_U_11
_atom_site_aniso_U_22
_atom_site_aniso_U_33
_atom_site_aniso_U_23
_atom_site_aniso_U_13
_atom_site_aniso_U_12
Y1 0.0114(2) 0.0100(2) 0.0113(2) 0.0007(1) 0.0019(1) -0.0005(1)
Y2 0.0100(2) 0.0086(2) 0.0115(2) -0.0003(1) 0.0010(1) 0.0007(1)
S1 0.0156(5) 0.0137(5) 0.0171(5) -0.0008(4) 0.0052(4) -0.0011(4)
S2 0.0142(4) 0.0136(4) 0.0150(5) 0.0012(4) 0.0024(4) 0.0005(4)
O 0.0165(14) 0.0137(14) 0.0146(14) -0.0015(11) 0.0054(11) 0.0011(12)

loop_
_atom_site_label
_atom_site_type_symbol
_atom_site_thermal_displace_type
_atom_site_fract_x
_atom_site_fract_y
_atom_site_fract_z
_atom_site_occupancy
_atom_site_U_iso_or_equiv
Y1 Y Uani 0.57596(5) 0.64451(6) 0.82093(6) 1.000 0.0109(1)
Y2 Y Uani 0.13798(5) 0.55464(6) 0.74957(6) 1.000 0.0101(1)
S1 S Uani 0.68070(10) 0.1327(2) 0.0750(2) 1.000 0.0152(3)
S2 S Uani 0.07600(10) 0.2766(2) 0.0303(2) 1.000 0.0143(3)
O O Uani 0.3837(4) 0.0855(4) 0.3513(4) 1.000 0.0146(8)

loop_
_atom_type_symbol
_atom_type_description
_atom_type_scat_dispersion_real
_atom_type_scat_dispersion_imag
_atom_type_scat_source
O O 0.0106 0.0060 ' International Tables Vol C Tables 4.2.6.8 and 6.1.1.4'
S S 0.1246 0.1234 ' International Tables Vol C Tables 4.2.6.8 and 6.1.1.4'
Y Y -2.7962 3.5667 ' International Tables Vol C Tables 4.2.6.8 and 6.1.1.4'

loop_
_geom_angle_atom_site_label_1
_geom_angle_atom_site_label_2
_geom_angle_atom_site_label_3
_geom_angle
_geom_angle_site_symmetry_1
_geom_angle_site_symmetry_3
_geom_angle_publ_flag
S1 Y1 O 145.08(9) 2_655 2_656 yes
S1 Y1 S1 78.77(4) 2_655 3_666 yes
S1 Y1 S2 141.45(4) 2_655 3_666 yes
S1 Y1 O 73.01(8) 2_655 3_666 yes
Y1 Y1 S1 108.46(3) 3_667 2_655 yes
S1 Y1 S1 72.10(3) 2_655 4_555 yes
S1 Y1 O 71.47(7) 2_655 4_555 yes
S1 Y1 O 80.61(9) 3_666 2_656 yes
S2 Y1 O 73.38(9) 3_666 2_656 yes
O Y1 O 131.32(10) 2_656 3_666 yes
Y1 Y1 O 38.66(8) 3_667 2_656 yes
S1 Y1 O 118.17(8) 4_555 2_656 yes
O Y1 O 76.84(10) 2_656 4_555 yes
S1 Y1 S2 123.25(4) 3_666 3_666 yes
S1 Y1 O 82.31(9) 3_666 3_666 yes
Y1 Y1 S1 76.18(3) 3_667 3_666 yes
S1 Y1 S1 148.82(4) 3_666 4_555 yes
S1 Y1 O 77.83(8) 3_666 4_555 yes
S2 Y1 O 78.91(9) 3_666 3_666 yes
Y1 Y1 S2 107.60(3) 3_667 3_666 yes
S1 Y1 S2 87.25(4) 4_555 3_666 yes
S2 Y1 O 138.96(8) 3_666 4_555 yes
Y1 Y1 O 157.55(8) 3_667 3_666 yes
S1 Y1 O 99.24(8) 4_555 3_666 yes
O Y1 O 141.93(11) 3_666 4_555 yes
Y1 Y1 S1 102.49(3) 3_667 4_555 yes
Y1 Y1 O 38.18(7) 3_667 4_555 yes
S1 Y1 O 82.53(8) 4_555 4_555 yes
S2 Y2 S2 131.70(3) 1_556 2_555 yes
S1 Y2 S2 144.68(4) 2_655 1_556 yes
S2 Y2 S2 73.00(4) 1_556 3_566 yes
S1 Y2 S2 112.13(4) 3_666 1_556 yes
S2 Y2 S2 76.70(4) 1_556 4_555 yes
S2 Y2 O 75.79(8) 1_556 4_555 yes
S1 Y2 S2 74.14(3) 2_655 2_555 yes
S2 Y2 S2 76.07(4) 2_555 3_566 yes
S1 Y2 S2 96.03(4) 3_666 2_555 yes
S2 Y2 S2 92.28(4) 2_555 4_555 yes
S2 Y2 O 150.52(8) 2_555 4_555 yes
S1 Y2 S2 142.31(4) 2_655 3_566 yes
S1 Y2 S1 83.09(4) 2_655 3_666 yes
S1 Y2 S2 78.94(4) 2_655 4_555 yes
S1 Y2 O 76.43(8) 2_655 4_555 yes
S1 Y2 S2 77.60(3) 3_666 3_566 yes
S2 Y2 S2 124.97(4) 3_566 4_555 yes
S2 Y2 O 129.56(8) 3_566 4_555 yes
S1 Y2 S2 157.32(3) 3_666 4_555 yes
S1 Y2 O 78.79(8) 3_666 4_555 yes
S2 Y2 O 83.60(7) 4_555 4_555 yes
Y1 S1 Y2 72.93(3) 2_645 2_645 yes
Y1 S1 Y1 77.12(3) 2_645 3_666 yes
Y1 S1 Y2 126.05(5) 2_645 3_666 yes
Y1 S1 Y1 107.90(4) 2_645 4_554 yes
Y1 S1 Y2 142.86(5) 3_666 2_645 yes
Y2 S1 Y2 99.43(3) 2_645 3_666 yes
Y1 S1 Y2 125.78(5) 4_554 2_645 yes
Y1 S1 Y2 80.87(4) 3_666 3_666 yes
Y1 S1 Y1 84.05(3) 3_666 4_554 yes
Y1 S1 Y2 118.01(5) 4_554 3_666 yes
Y2 S2 Y2 93.91(4) 1_554 2_545 yes
Y2 S2 Y2 107.00(5) 1_554 3_566 yes
Y1 S2 Y2 80.36(3) 3_666 1_554 yes
Y2 S2 Y2 154.56(4) 1_554 4_554 yes
Y2 S2 Y2 102.33(3) 2_545 3_566 yes
Y1 S2 Y2 143.11(5) 3_666 2_545 yes
Y2 S2 Y2 87.72(4) 2_545 4_554 yes
Y1 S2 Y2 114.25(5) 3_666 3_566 yes
Y2 S2 Y2 97.40(4) 3_566 4_554 yes
Y1 S2 Y2 83.17(3) 3_666 4_554 yes
Y1 O Y1 111.29(12) 2_646 3_666 yes
Y1 O Y1 103.16(12) 2_646 4_554 yes
Y1 O Y2 111.21(13) 2_646 4_554 yes
Y1 O Y1 111.05(13) 3_666 4_554 yes
Y1 O Y2 113.31(13) 3_666 4_554 yes
Y1 O Y2 106.24(11) 4_554 4_554 yes

loop_
_geom_bond_atom_site_label_1
_geom_bond_atom_site_label_2
_geom_bond_distance
_geom_bond_site_symmetry_2
_geom_bond_publ_flag
Y1 S1 3.1521(13) 2_655 yes
Y1 O 2.252(3) 2_656 yes
Y1 S1 2.8030(12) 3_666 yes
Y1 S2 2.9343(11) 3_666 yes
Y1 O 2.256(3) 3_666 yes
Y1 Y1 3.5478(6) 3_667 yes
Y1 S1 2.7783(14) 4_555 yes
Y1 O 2.276(3) 4_555 yes
Y2 S2 2.8209(14) 1_556 yes
Y2 S2 2.8287(13) 2_555 yes
Y2 S1 2.9311(13) 2_655 yes
Y2 S2 2.7637(12) 3_566 yes
Y2 S1 2.7782(14) 3_666 yes
Y2 S2 2.7321(14) 4_555 yes
Y2 O 2.249(3) 4_555 yes

loop_
_geom_torsion_atom_site_label_1
_geom_torsion_atom_site_label_2
_geom_torsion_atom_site_label_3
_geom_torsion_atom_site_label_4
_geom_torsion
_geom_torsion_site_symmetry_1
_geom_torsion_site_symmetry_3
_geom_torsion_publ_flag
O Y1 S1 Y2 9.10(14) 2_656 2_655 no
S1 Y1 S1 Y2 -45.81(3) 3_666 2_655 no
S2 Y1 S1 Y2 -176.17(5) 3_666 2_655 no
O Y1 S1 Y2 -131.11(9) 3_666 2_655 no
Y1 Y1 S1 Y2 25.35(3) 3_667 2_655 no
S1 Y1 S1 Y2 122.93(4) 4_555 2_655 no
O Y1 S1 Y2 34.98(8) 4_555 2_655 no
S1 Y1 S1 Y2 47.09(3) 2_655 3_666 no
O Y1 S1 Y2 -104.57(8) 2_656 3_666 no
S2 Y1 S1 Y2 -167.51(4) 3_666 3_666 no
O Y1 S1 Y2 121.19(8) 3_666 3_666 no
Y1 Y1 S1 Y2 -65.32(3) 3_667 3_666 no
S1 Y1 S1 Y2 26.04(9) 4_555 3_666 no
O Y1 S1 Y2 -26.13(7) 4_555 3_666 no
S1 Y1 O Y2 -48.06(8) 2_655 4_555 no
O Y1 O Y2 117.07(13) 2_656 4_555 no
S1 Y1 O Y2 34.02(9) 3_666 4_555 no
S2 Y1 O Y2 161.35(6) 3_666 4_555 no
O Y1 O Y2 -26.2(2) 3_666 4_555 no
Y1 Y1 O Y2 117.07(16) 3_667 4_555 no
S1 Y1 O Y2 -121.62(10) 4_555 4_555 no
S2 Y2 S1 Y1 -73.43(7) 1_556 2_655 no
S2 Y2 S1 Y1 143.92(4) 2_555 2_655 no
S2 Y2 S1 Y1 104.92(6) 3_566 2_655 no
S1 Y2 S1 Y1 45.62(3) 3_666 2_655 no
S2 Y2 S1 Y1 -120.47(3) 4_555 2_655 no
O Y2 S1 Y1 -34.46(8) 4_555 2_655 no
S2 Y2 S1 Y1 95.84(4) 1_556 3_666 no
S2 Y2 S1 Y1 -124.26(3) 2_555 3_666 no
S1 Y2 S1 Y1 -51.10(3) 2_655 3_666 no
S2 Y2 S1 Y1 161.47(4) 3_566 3_666 no
S2 Y2 S1 Y1 -13.39(12) 4_555 3_666 no
O Y2 S1 Y1 26.37(8) 4_555 3_666 no
S2 Y2 O Y1 -150.74(11) 1_556 4_555 no
S2 Y2 O Y1 48.1(2) 2_555 4_555 no
S1 Y2 O Y1 51.28(9) 2_655 4_555 no
S2 Y2 O Y1 -97.64(11) 3_566 4_555 no
S1 Y2 O Y1 -34.23(9) 3_666 4_555 no
S2 Y2 O Y1 131.40(10) 4_555 4_555 no
